data_1504578
loop_
_publ_author_name
'Wang, Qiaoling'
'Chen, Chuo'

_publ_section_title
;
 An approach to the core skeleton of lancifodilactone F.
;
_journal_issue 6
_journal_name_full 'Organic letters'
_journal_page_first 1223
_journal_page_last 1226
_journal_paper_doi 10.1021/ol800111j
_journal_volume 10
_journal_year 2008
_chemical_formula_sum 'C18 H26 O4'
_chemical_formula_weight 306.39
_chemical_name_systematic
; 
 ? 
;
_space_group_IT_number 9
_symmetry_cell_setting monoclinic
_symmetry_space_group_name_Hall 'C -2yc'
_symmetry_space_group_name_H-M 'C 1 c 1'
_atom_sites_solution_hydrogens geom
_atom_sites_solution_primary direct
_atom_sites_solution_secondary difmap
_audit_creation_method SHELXL-97
_cell_angle_alpha 90.000(5)
_cell_angle_beta 100.517(5)
_cell_angle_gamma 90.000(5)
_cell_formula_units_Z 4
_cell_length_a 7.321(5)
_cell_length_b 13.267(5)
_cell_length_c 16.259(5)
_cell_measurement_temperature 291(2)
_cell_volume 1552.7(13)
_computing_cell_refinement 'HKL2000 v095.373'
_computing_data_collection 'collect, Nonius 1999'
_computing_data_reduction 'HKL2000 v095.373'
_computing_publication_material 'XCIF (Sheldrick and Bruker 1997)'
_computing_structure_refinement 'SHELXL-97 (Sheldrick, 1997)'
_computing_structure_solution 'SHELXS-97 (Sheldrick, 1990)'
_diffrn_ambient_temperature 291(2)
_diffrn_measured_fraction_theta_full 0.867
_diffrn_measured_fraction_theta_max 0.867
_diffrn_measurement_device_type 'Kappa CCD'
_diffrn_measurement_method Collect
_diffrn_radiation_monochromator graphite
_diffrn_radiation_source 'fine-focus sealed tube'
_diffrn_radiation_type MoK\a
_diffrn_radiation_wavelength 0.71069
_diffrn_reflns_av_R_equivalents 0.0000
_diffrn_reflns_av_sigmaI/netI 0.0501
_diffrn_reflns_limit_h_max 7
_diffrn_reflns_limit_h_min 0
_diffrn_reflns_limit_k_max 13
_diffrn_reflns_limit_k_min 0
_diffrn_reflns_limit_l_max 18
_diffrn_reflns_limit_l_min -19
_diffrn_reflns_number 1306
_diffrn_reflns_theta_full 25.15
_diffrn_reflns_theta_max 25.15
_diffrn_reflns_theta_min 3.07
_exptl_absorpt_coefficient_mu 0.091
_exptl_absorpt_correction_type none
_exptl_absorpt_process_details none
_exptl_crystal_colour colorless
_exptl_crystal_density_diffrn 1.311
_exptl_crystal_density_method 'not measured'
_exptl_crystal_description plate
_exptl_crystal_F_000 664
_exptl_crystal_size_max 0.45
_exptl_crystal_size_mid 0.35
_exptl_crystal_size_min 0.22
_refine_diff_density_max 0.164
_refine_diff_density_min -0.154
_refine_diff_density_rms 0.041
_refine_ls_extinction_coef 0.084(14)
_refine_ls_extinction_expression Fc^*^=kFc[1+0.001xFc^2^\l^3^/sin(2\q)]^-1/4^
_refine_ls_extinction_method SHELXL
_refine_ls_goodness_of_fit_ref 1.125
_refine_ls_hydrogen_treatment constr
_refine_ls_matrix_type full
_refine_ls_number_parameters 204
_refine_ls_number_reflns 1306
_refine_ls_number_restraints 2
_refine_ls_restrained_S_all 1.124
_refine_ls_R_factor_all 0.0489
_refine_ls_R_factor_gt 0.0432
_refine_ls_shift/su_max 0.000
_refine_ls_shift/su_mean 0.000
_refine_ls_structure_factor_coef Fsqd
_refine_ls_weighting_details 'calc w=1/[\s^2^(Fo^2^)+(0.0852P)^2^+0.0000P] where P=(Fo^2^+2Fc^2^)/3'
_refine_ls_weighting_scheme calc
_refine_ls_wR_factor_gt 0.1176
_refine_ls_wR_factor_ref 0.1235
_reflns_number_gt 1096
_reflns_number_total 1306
_reflns_threshold_expression >2sigma(I)
_cod_data_source_file ol800111j-file007.cif
_cod_data_source_block shelxl
_cod_original_sg_symbol_H-M Cc
_cod_database_code 1504578

loop_
_symmetry_equiv_pos_as_xyz
'x, y, z'
'x, -y, z+1/2'
'x+1/2, y+1/2, z'
'x+1/2, -y+1/2, z+1/2'

loop_
_atom_site_label
_atom_site_type_symbol
_atom_site_fract_x
_atom_site_fract_y
_atom_site_fract_z
_atom_site_U_iso_or_equiv
_atom_site_adp_type
_atom_site_occupancy
_atom_site_symmetry_multiplicity
_atom_site_calc_flag
_atom_site_refinement_flags
O1 O 0.1729(4) 0.25029(18) 0.18095(16) 0.0590(8) Uani 1 1 d .
O2 O 0.1256(4) 0.1592(2) 0.29726(18) 0.0593(8) Uani 1 1 d .
O3 O 0.2439(4) 0.1614(2) -0.06027(16) 0.0637(8) Uani 1 1 d .
H3 H 0.2193 0.1285 -0.1036 0.096 Uiso 1 1 calc R
O4 O 0.2077(4) -0.0397(2) 0.29436(17) 0.0591(8) Uani 1 1 d .
H4 H 0.1391 0.0049 0.3059 0.089 Uiso 1 1 calc R
C1 C 0.3239(6) 0.0967(3) 0.0072(2) 0.0510(9) Uani 1 1 d .
H1 H 0.4094 0.0505 -0.0136 0.061 Uiso 1 1 calc R
C2 C 0.4369(6) 0.1641(3) 0.0718(2) 0.0539(10) Uani 1 1 d .
H2A H 0.3737 0.2285 0.0704 0.065 Uiso 1 1 calc R
H2B H 0.5555 0.1762 0.0550 0.065 Uiso 1 1 calc R
C3 C 0.4755(5) 0.1275(3) 0.1624(2) 0.0482(9) Uani 1 1 d .
H3A H 0.5675 0.0731 0.1681 0.058 Uiso 1 1 calc R
C4 C 0.2994(5) 0.0903(3) 0.19787(19) 0.0421(9) Uani 1 1 d .
C5 C 0.1307(5) 0.0784(3) 0.1259(2) 0.0448(9) Uani 1 1 d .
C6 C 0.1803(5) 0.0323(3) 0.0439(2) 0.0461(9) Uani 1 1 d .
C7 C 0.2676(6) -0.0727(3) 0.0608(3) 0.0567(10) Uani 1 1 d .
H7A H 0.3881 -0.0664 0.0954 0.085 Uiso 1 1 calc R
H7B H 0.2794 -0.1038 0.0088 0.085 Uiso 1 1 calc R
H7C H 0.1896 -0.1136 0.0889 0.085 Uiso 1 1 calc R
C8 C -0.0129(6) 0.0221(4) -0.0111(3) 0.0620(11) Uani 1 1 d .
H8A H -0.0511 0.0854 -0.0390 0.074 Uiso 1 1 calc R
H8B H -0.0126 -0.0297 -0.0532 0.074 Uiso 1 1 calc R
C9 C -0.1426(6) -0.0065(4) 0.0486(3) 0.0670(12) Uani 1 1 d .
H9A H -0.1787 -0.0767 0.0412 0.080 Uiso 1 1 calc R
H9B H -0.2539 0.0347 0.0381 0.080 Uiso 1 1 calc R
C10 C -0.0344(5) 0.0117(3) 0.1380(3) 0.0565(10) Uani 1 1 d .
H10A H -0.1115 0.0458 0.1719 0.068 Uiso 1 1 calc R
H10B H 0.0086 -0.0515 0.1648 0.068 Uiso 1 1 calc R
C11 C 0.0620(6) 0.1908(3) 0.1158(2) 0.0546(10) Uani 1 1 d .
H11A H 0.0754 0.2163 0.0613 0.065 Uiso 1 1 calc R
H11B H -0.0680 0.1947 0.1204 0.065 Uiso 1 1 calc R
C12 C 0.2547(5) 0.1837(3) 0.2445(2) 0.0479(9) Uani 1 1 d .
C13 C 0.4437(6) 0.2198(3) 0.2893(2) 0.0596(11) Uani 1 1 d .
H13 H 0.4397 0.2867 0.3144 0.072 Uiso 1 1 calc R
C14 C 0.5568(6) 0.2175(3) 0.2190(3) 0.0638(11) Uani 1 1 d .
H14A H 0.6875 0.2070 0.2414 0.077 Uiso 1 1 calc R
H14B H 0.5427 0.2802 0.1878 0.077 Uiso 1 1 calc R
C15 C 0.5261(6) 0.1403(4) 0.3515(2) 0.0600(11) Uani 1 1 d .
C16 C 0.4979(6) 0.0439(3) 0.3349(2) 0.0566(10) Uani 1 1 d .
C17 C 0.0821(8) 0.2401(4) 0.3482(3) 0.0774(14) Uani 1 1 d .
H17A H -0.0057 0.2174 0.3814 0.116 Uiso 1 1 calc R
H17B H 0.0294 0.2949 0.3132 0.116 Uiso 1 1 calc R
H17C H 0.1933 0.2624 0.3844 0.116 Uiso 1 1 calc R
C18 C 0.3586(5) 0.0046(3) 0.2620(2) 0.0472(9) Uani 1 1 d .
H18 H 0.4185 -0.0485 0.2344 0.057 Uiso 1 1 calc R
H15 H 0.6321 0.1678 0.4049 0.095(17) Uiso 1 1 d R
H16 H 0.5629 -0.0163 0.3799 0.099(17) Uiso 1 1 d R

loop_
_atom_site_aniso_label
_atom_site_aniso_U_11
_atom_site_aniso_U_22
_atom_site_aniso_U_33
_atom_site_aniso_U_23
_atom_site_aniso_U_13
_atom_site_aniso_U_12
O1 0.081(2) 0.0408(15) 0.0508(16) -0.0025(11) 0.0010(13) 0.0080(13)
O2 0.0690(18) 0.0622(18) 0.0495(14) -0.0084(12) 0.0181(12) 0.0080(13)
O3 0.090(2) 0.0626(18) 0.0371(13) 0.0087(12) 0.0072(14) 0.0064(15)
O4 0.0726(19) 0.0589(17) 0.0462(14) 0.0095(12) 0.0121(12) -0.0083(13)
C1 0.063(2) 0.053(2) 0.0384(17) 0.0058(15) 0.0103(15) 0.0067(16)
C2 0.060(2) 0.060(2) 0.0432(19) 0.0022(17) 0.0128(17) -0.0080(17)
C3 0.049(2) 0.051(2) 0.0442(19) 0.0025(15) 0.0054(15) -0.0037(15)
C4 0.048(2) 0.043(2) 0.0349(16) 0.0012(13) 0.0048(14) -0.0018(15)
C5 0.047(2) 0.048(2) 0.0385(19) -0.0002(15) 0.0063(15) 0.0017(14)
C6 0.051(2) 0.048(2) 0.0380(18) -0.0031(14) 0.0044(14) 0.0010(15)
C7 0.070(3) 0.050(2) 0.051(2) -0.0068(17) 0.0157(18) 0.0006(17)
C8 0.062(3) 0.074(3) 0.045(2) -0.0072(19) -0.0056(18) -0.002(2)
C9 0.051(2) 0.085(3) 0.060(3) -0.011(2) -0.001(2) -0.010(2)
C10 0.051(2) 0.065(3) 0.053(2) -0.0069(18) 0.0095(17) -0.0077(18)
C11 0.057(2) 0.055(2) 0.048(2) -0.0031(17) 0.0011(16) 0.0099(17)
C12 0.062(2) 0.042(2) 0.0398(17) -0.0029(15) 0.0095(15) 0.0005(17)
C13 0.076(3) 0.054(2) 0.047(2) -0.0098(17) 0.0031(19) -0.010(2)
C14 0.071(3) 0.065(3) 0.055(2) -0.0037(19) 0.009(2) -0.018(2)
C15 0.065(3) 0.071(3) 0.041(2) -0.0030(17) 0.0028(17) -0.012(2)
C16 0.063(2) 0.067(3) 0.0381(19) 0.0052(17) 0.0046(17) 0.000(2)
C17 0.100(4) 0.077(3) 0.057(3) -0.014(2) 0.021(2) 0.022(3)
C18 0.052(2) 0.052(2) 0.0376(17) 0.0021(14) 0.0082(15) 0.0013(15)

loop_
_atom_type_symbol
_atom_type_description
_atom_type_scat_dispersion_real
_atom_type_scat_dispersion_imag
_atom_type_scat_source
C C 0.0033 0.0016 'International Tables Vol C Tables 4.2.6.8 and 6.1.1.4'
H H 0.0000 0.0000 'International Tables Vol C Tables 4.2.6.8 and 6.1.1.4'
O O 0.0106 0.0060 'International Tables Vol C Tables 4.2.6.8 and 6.1.1.4'

loop_
_geom_angle_atom_site_label_1
_geom_angle_atom_site_label_2
_geom_angle_atom_site_label_3
_geom_angle
C12 O1 C11 107.6(3)
C12 O2 C17 114.9(3)
O3 C1 C2 106.0(3)
O3 C1 C6 114.3(3)
C2 C1 C6 112.5(3)
C1 C2 C3 117.7(3)
C2 C3 C14 108.0(3)
C2 C3 C4 115.5(3)
C14 C3 C4 105.8(3)
C12 C4 C5 104.2(3)
C12 C4 C18 108.8(3)
C5 C4 C18 121.4(3)
C12 C4 C3 101.0(3)
C5 C4 C3 110.3(3)
C18 C4 C3 109.1(3)
C10 C5 C4 119.9(3)
C10 C5 C6 101.2(3)
C4 C5 C6 114.0(3)
C10 C5 C11 108.4(3)
C4 C5 C11 100.3(3)
C6 C5 C11 113.6(3)
C8 C6 C7 109.5(3)
C8 C6 C1 116.1(3)
C7 C6 C1 106.2(3)
C8 C6 C5 101.4(3)
C7 C6 C5 110.7(3)
C1 C6 C5 112.9(3)
C9 C8 C6 105.4(3)
C8 C9 C10 106.8(3)
C5 C10 C9 104.4(3)
O1 C11 C5 108.4(3)
O1 C12 O2 110.2(3)
O1 C12 C13 112.5(3)
O2 C12 C13 115.5(3)
O1 C12 C4 104.3(3)
O2 C12 C4 109.9(3)
C13 C12 C4 103.6(3)
C15 C13 C12 108.6(3)
C15 C13 C14 106.4(4)
C12 C13 C14 101.9(3)
C13 C14 C3 104.8(3)
C16 C15 C13 120.9(3)
C15 C16 C18 123.7(4)
O4 C18 C16 108.0(3)
O4 C18 C4 114.1(3)
C16 C18 C4 109.9(3)

loop_
_geom_bond_atom_site_label_1
_geom_bond_atom_site_label_2
_geom_bond_distance
O1 C12 1.407(5)
O1 C11 1.446(5)
O2 C12 1.425(5)
O2 C17 1.427(5)
O3 C1 1.431(4)
O4 C18 1.433(5)
C1 C2 1.507(5)
C1 C6 1.555(6)
C2 C3 1.528(5)
C3 C14 1.558(5)
C3 C4 1.584(5)
C4 C12 1.519(5)
C4 C5 1.547(5)
C4 C18 1.550(5)
C5 C10 1.540(6)
C5 C6 1.568(5)
C5 C11 1.572(5)
C6 C8 1.535(5)
C6 C7 1.537(6)
C8 C9 1.526(6)
C9 C10 1.542(6)
C12 C13 1.519(6)
C13 C15 1.509(6)
C13 C14 1.528(6)
C15 C16 1.316(6)
C16 C18 1.509(5)
